data_4031319
loop_
_publ_author_name
'Xuan, Zi'
'Kim, Ju Hyun'
'Lee, Sang-Gi'

_publ_section_title
;
 Tandem Blaise/Palladium-Catalyzed Ullmann Coupling for the One-Pot
 Synthesis of Enamino Ester-Functionalized Biaryls from Nitriles.
;
_journal_issue 15
_journal_name_full 'The Journal of organic chemistry'
_journal_page_first 7824
_journal_page_last 7829
_journal_paper_doi 10.1021/acs.joc.5b01375
_journal_volume 80
_journal_year 2015
_chemical_formula_sum 'C22 H24 N2 O4.4'
_chemical_formula_weight 388.43
_chemical_name_common ye218
_space_group_crystal_system trigonal
_space_group_IT_number 147
_space_group_name_Hall '-P 3'
_space_group_name_H-M_alt 'P -3'
_symmetry_space_group_name_Hall '-P 3'
_symmetry_space_group_name_H-M 'P -3'
_atom_sites_solution_hydrogens geom
_cell_angle_alpha 90
_cell_angle_beta 90
_cell_angle_gamma 120
_cell_formula_units_Z 6
_cell_length_a 15.8651(5)
_cell_length_b 15.8651(5)
_cell_length_c 15.0224(5)
_cell_measurement_reflns_used 2765
_cell_measurement_temperature 296.(2)
_cell_measurement_theta_max 13.6834
_cell_measurement_theta_min 2.5672
_cell_volume 3274.58(18)
_computing_cell_refinement 'SAINT V8.34A (Bruker AXS Inc., 2013)'
_computing_data_collection 'Bruker Instrument Service v2013.12.0.0'
_computing_data_reduction 'SAINT V8.34A (Bruker AXS Inc., 2013)'
_computing_structure_refinement 'SHELXL-2013 (Sheldrick, 2013)'
_diffrn_ambient_temperature 296.(2)
_diffrn_detector_area_resol_mean 8.3333
_diffrn_measured_fraction_theta_full 0.987
_diffrn_measured_fraction_theta_max 0.987
_diffrn_radiation_wavelength 0.71073
_diffrn_reflns_av_R_equivalents 0.2725
_diffrn_reflns_av_unetI/netI 0.1188
_diffrn_reflns_limit_h_max 19
_diffrn_reflns_limit_h_min -19
_diffrn_reflns_limit_k_max 19
_diffrn_reflns_limit_k_min -19
_diffrn_reflns_limit_l_max 18
_diffrn_reflns_limit_l_min -18
_diffrn_reflns_number 76955
_diffrn_reflns_theta_full 25.99
_diffrn_reflns_theta_max 25.99
_diffrn_reflns_theta_min 2.01
_exptl_absorpt_coefficient_mu 0.083
_exptl_absorpt_correction_T_max 0.99
_exptl_absorpt_correction_T_min 0.90
_exptl_absorpt_correction_type multi-scan
_exptl_absorpt_process_details 'SADABS V2012/1 (Bruker AXS Inc.)'
_exptl_crystal_colour colourless
_exptl_crystal_density_diffrn 1.210
_exptl_crystal_density_method 'not measured'
_exptl_crystal_description block
_exptl_crystal_F_000 1236
_exptl_crystal_size_max 0.180
_exptl_crystal_size_mid 0.160
_exptl_crystal_size_min 0.120
_refine_diff_density_max 0.889
_refine_diff_density_min -0.205
_refine_ls_extinction_coef 0.016(3)
_refine_ls_extinction_method SHELXL
_refine_ls_goodness_of_fit_ref 0.950
_refine_ls_hydrogen_treatment constr
_refine_ls_matrix_type full
_refine_ls_number_parameters 260
_refine_ls_number_reflns 4247
_refine_ls_number_restraints 0
_refine_ls_restrained_S_all 0.950
_refine_ls_R_factor_all 0.1913
_refine_ls_R_factor_gt 0.0720
_refine_ls_shift/su_max 0.001
_refine_ls_shift/su_mean 0.000
_refine_ls_structure_factor_coef Fsqd
_refine_ls_weighting_details 'w=1/[\s^2^(Fo^2^)+(0.1216P)^2^] where P=(Fo^2^+2Fc^2^)/3'
_refine_ls_weighting_scheme calc
_refine_ls_wR_factor_gt 0.1744
_refine_ls_wR_factor_ref 0.2404
_reflns_number_gt 1729
_reflns_number_total 4247
_reflns_threshold_expression 'I > 2\s(I)'
_cod_data_source_file jo5b01375_si_002.cif
_cod_data_source_block I
_cod_depositor_comments 'Adding full bibliography for 4031319--4031320.cif.'
_cod_original_cell_volume 3274.6(2)
_cod_database_code 4031319

loop_
_space_group_symop_operation_xyz
'x, y, z'
'-y, x-y, z'
'-x+y, -x, z'
'-x, -y, -z'
'y, -x+y, -z'
'x-y, x, -z'

loop_
_atom_site_type_symbol
_atom_site_label
_atom_site_fract_x
_atom_site_fract_y
_atom_site_fract_z
_atom_site_U_iso_or_equiv
_atom_site_adp_type
_atom_site_calc_flag
_atom_site_refinement_flags_adp
_atom_site_refinement_flags_occupancy
_atom_site_refinement_flags_posn
_atom_site_occupancy
C C1 0.8124(3) 0.1433(3) 0.6362(3) 0.0498(10) Uani d . . . 1
C C2 0.8396(3) 0.0922(2) 0.6936(3) 0.0481(10) Uani d . . . 1
C C3 0.9260(3) 0.0928(3) 0.6768(3) 0.0557(11) Uani d . . . 1
H H3 0.9449 0.0585 0.7144 0.067 Uiso calc U . R 1
C C4 0.9845(3) 0.1433(3) 0.6057(3) 0.0610(11) Uani d . . . 1
H H4 1.0412 0.1415 0.5947 0.073 Uiso calc U . R 1
C C5 0.9590(3) 0.1959(3) 0.5511(3) 0.0639(12) Uani d . . . 1
H H5 0.9994 0.2314 0.5041 0.077 Uiso calc U . R 1
C C6 0.8738(3) 0.1966(3) 0.5658(3) 0.0600(11) Uani d . . . 1
H H6 0.8569 0.2326 0.5287 0.072 Uiso calc U . R 1
C C7 0.7159(3) 0.1376(3) 0.6422(3) 0.0542(10) Uani d . . . 1
C C8 0.6332(3) 0.0499(3) 0.6394(3) 0.0585(11) Uani d . . . 1
H H8 0.639 -0.0057 0.6391 0.07 Uiso calc U . R 1
C C9 0.5378(3) 0.0376(3) 0.6369(3) 0.0642(12) Uani d . . . 1
C C10 0.3687(3) -0.0795(4) 0.6232(4) 0.0932(16) Uani d . . . 1
H H10A 0.3607 -0.0507 0.5691 0.112 Uiso calc U . R 1
H H10B 0.3506 -0.0535 0.6735 0.112 Uiso calc U . R 1
C C11 0.3066(4) -0.1866(5) 0.6200(5) 0.132(3) Uani d . . . 1
H H11A 0.3178 -0.2105 0.5652 0.198 Uiso calc U . R 1
H H11B 0.2394 -0.2039 0.6235 0.198 Uiso calc U . R 1
H H11C 0.3222 -0.2149 0.6692 0.198 Uiso calc U . R 1
C C12 0.7802(3) 0.0355(3) 0.7717(3) 0.0516(10) Uani d . . . 1
C C13 0.7444(3) -0.0650(3) 0.7720(3) 0.0630(12) Uani d . . . 1
H H13 0.7582 -0.0933 0.7241 0.076 Uiso calc U . R 1
C C14 0.6893(3) -0.1231(3) 0.8416(4) 0.0766(14) Uani d . . . 1
H H14 0.6667 -0.1896 0.8406 0.092 Uiso calc U . R 1
C C15 0.6679(3) -0.0821(3) 0.9130(3) 0.0757(14) Uani d . . . 1
H H15 0.6308 -0.1205 0.9603 0.091 Uiso calc U . R 1
C C16 0.7021(3) 0.0164(3) 0.9130(3) 0.0674(12) Uani d . . . 1
H H16 0.6872 0.0438 0.9609 0.081 Uiso calc U . R 1
C C17 0.7583(3) 0.0765(3) 0.8435(3) 0.0492(10) Uani d . . . 1
C C18 0.7940(3) 0.1830(3) 0.8520(3) 0.0511(10) Uani d . . . 1
C C19 0.8897(3) 0.2513(3) 0.8454(2) 0.0501(10) Uani d . . . 1
H H19 0.9338 0.2311 0.8309 0.06 Uiso calc U . R 1
C C20 0.9256(3) 0.3523(3) 0.8599(3) 0.0538(10) Uani d . . . 1
C C21 1.0653(3) 0.5101(3) 0.8725(3) 0.0745(13) Uani d . . . 1
H H21A 1.0368 0.5205 0.9256 0.089 Uiso calc U . R 1
H H21B 1.0523 0.5408 0.8226 0.089 Uiso calc U . R 1
C C22 1.1711(3) 0.5528(4) 0.8845(4) 0.1006(18) Uani d . . . 1
H H22A 1.1833 0.5221 0.934 0.151 Uiso calc U . R 1
H H22B 1.2001 0.6213 0.8959 0.151 Uiso calc U . R 1
H H22C 1.1988 0.5429 0.8315 0.151 Uiso calc U . R 1
N N1 0.7179(3) 0.2229(3) 0.6417(3) 0.0812(12) Uani d . . . 1
H H1A 0.6644 0.2242 0.6395 0.097 Uiso calc U . R 1
H H1B 0.7727 0.2764 0.6436 0.097 Uiso calc U . R 1
N N2 0.7252(2) 0.2053(2) 0.8724(3) 0.0721(11) Uani d . . . 1
H H2A 0.7409 0.2648 0.882 0.086 Uiso calc U . R 1
H H2B 0.6652 0.16 0.8759 0.086 Uiso calc U . R 1
O O1 0.5172(2) 0.1020(2) 0.6373(2) 0.0901(11) Uani d . . . 1
O O2 0.4679(2) -0.0573(2) 0.6319(2) 0.0815(10) Uani d . . . 1
O O3 0.8762(2) 0.3901(2) 0.8762(2) 0.0749(9) Uani d . . . 1
O O4 1.02297(19) 0.40663(19) 0.85605(19) 0.0658(8) Uani d . . . 1
O O1W 0.9446(15) 0.9207(12) 0.9481(12) 0.289(9) Uiso d . P . 0.5

loop_
_atom_site_aniso_label
_atom_site_aniso_U_11
_atom_site_aniso_U_22
_atom_site_aniso_U_33
_atom_site_aniso_U_12
_atom_site_aniso_U_13
_atom_site_aniso_U_23
C1 0.047(2) 0.043(2) 0.057(3) 0.0215(19) -0.002(2) -0.0045(19)
C2 0.042(2) 0.039(2) 0.061(3) 0.0186(18) 0.0010(19) -0.0039(19)
C3 0.051(2) 0.057(3) 0.061(3) 0.028(2) 0.005(2) 0.002(2)
C4 0.048(2) 0.066(3) 0.069(3) 0.029(2) 0.003(2) -0.008(2)
C5 0.055(3) 0.055(3) 0.064(3) 0.014(2) 0.016(2) -0.002(2)
C6 0.055(3) 0.050(2) 0.068(3) 0.022(2) 0.002(2) 0.001(2)
C7 0.056(3) 0.050(3) 0.064(3) 0.032(2) 0.002(2) 0.003(2)
C8 0.049(3) 0.050(3) 0.078(3) 0.026(2) 0.001(2) 0.004(2)
C9 0.055(3) 0.067(3) 0.074(3) 0.033(3) -0.006(2) 0.005(2)
C10 0.048(3) 0.116(4) 0.106(4) 0.033(3) -0.009(3) 0.005(3)
C11 0.067(4) 0.123(5) 0.149(6) 0.005(4) -0.027(4) 0.001(4)
C12 0.041(2) 0.046(2) 0.067(3) 0.0209(19) 0.0015(19) -0.001(2)
C13 0.065(3) 0.046(3) 0.078(3) 0.028(2) 0.009(2) 0.001(2)
C14 0.071(3) 0.054(3) 0.105(4) 0.032(3) 0.013(3) 0.019(3)
C15 0.079(3) 0.069(3) 0.072(3) 0.032(3) 0.020(3) 0.023(3)
C16 0.070(3) 0.066(3) 0.064(3) 0.033(2) 0.010(2) 0.003(2)
C17 0.043(2) 0.045(2) 0.057(3) 0.0206(19) 0.0036(19) 0.0003(19)
C18 0.048(2) 0.058(3) 0.054(2) 0.031(2) 0.0029(18) -0.0046(19)
C19 0.042(2) 0.045(2) 0.065(3) 0.0233(19) 0.0023(18) -0.0086(19)
C20 0.052(3) 0.051(2) 0.063(3) 0.029(2) 0.004(2) -0.0022(19)
C21 0.071(3) 0.040(2) 0.102(4) 0.020(2) 0.001(3) -0.006(2)
C22 0.065(3) 0.067(3) 0.141(5) 0.011(3) -0.002(3) -0.016(3)
N1 0.066(2) 0.051(2) 0.133(4) 0.0337(19) -0.001(2) 0.000(2)
N2 0.045(2) 0.059(2) 0.115(3) 0.0283(18) 0.0071(19) -0.012(2)
O1 0.072(2) 0.083(2) 0.137(3) 0.0549(19) -0.0101(19) -0.004(2)
O2 0.0489(19) 0.071(2) 0.115(3) 0.0225(17) -0.0071(17) 0.0045(18)
O3 0.0651(19) 0.0573(18) 0.111(3) 0.0373(16) 0.0025(16) -0.0132(16)
O4 0.0477(17) 0.0494(17) 0.094(2) 0.0197(14) 0.0032(14) -0.0075(15)

loop_
_atom_type_symbol
_atom_type_description
_atom_type_scat_dispersion_real
_atom_type_scat_dispersion_imag
_atom_type_scat_source
C C 0.0033 0.0016 'International Tables Vol C Tables 4.2.6.8 and 6.1.1.4'
H H 0.0000 0.0000 'International Tables Vol C Tables 4.2.6.8 and 6.1.1.4'
N N 0.0061 0.0033 'International Tables Vol C Tables 4.2.6.8 and 6.1.1.4'
O O 0.0106 0.0060 'International Tables Vol C Tables 4.2.6.8 and 6.1.1.4'

loop_
_geom_angle_atom_site_label_1
_geom_angle_atom_site_label_2
_geom_angle_atom_site_label_3
_geom_angle
C2 C1 C6 119.7(4)
C2 C1 C7 122.4(3)
C6 C1 C7 117.8(4)
C3 C2 C1 118.4(3)
C3 C2 C12 118.1(3)
C1 C2 C12 123.5(3)
C4 C3 C2 121.3(4)
C5 C4 C3 120.1(4)
C4 C5 C6 120.0(4)
C5 C6 C1 120.5(4)
N1 C7 C8 124.2(4)
N1 C7 C1 115.7(3)
C8 C7 C1 119.8(3)
C7 C8 C9 123.8(4)
O1 C9 O2 121.3(4)
O1 C9 C8 126.6(4)
O2 C9 C8 112.0(4)
O2 C10 C11 107.6(5)
C17 C12 C13 118.4(4)
C17 C12 C2 123.9(3)
C13 C12 C2 117.6(3)
C14 C13 C12 121.6(4)
C13 C14 C15 119.8(4)
C16 C15 C14 119.0(4)
C15 C16 C17 122.2(4)
C12 C17 C16 118.9(4)
C12 C17 C18 123.5(3)
C16 C17 C18 117.5(3)
N2 C18 C19 122.7(4)
N2 C18 C17 114.8(3)
C19 C18 C17 122.4(3)
C18 C19 C20 123.0(3)
O3 C20 O4 120.4(4)
O3 C20 C19 126.0(4)
O4 C20 C19 113.6(3)
O4 C21 C22 108.5(4)
C9 O2 C10 117.7(4)
C20 O4 C21 116.9(3)

loop_
_geom_bond_atom_site_label_1
_geom_bond_atom_site_label_2
_geom_bond_distance
C1 C2 1.392(5)
C1 C6 1.399(5)
C1 C7 1.492(5)
C2 C3 1.389(5)
C2 C12 1.492(5)
C3 C4 1.379(5)
C4 C5 1.367(6)
C5 C6 1.374(5)
C7 N1 1.337(5)
C7 C8 1.354(5)
C8 C9 1.428(6)
C9 O1 1.218(5)
C9 O2 1.354(5)
C10 O2 1.437(5)
C10 C11 1.479(8)
C12 C17 1.391(5)
C12 C13 1.399(5)
C13 C14 1.379(6)
C14 C15 1.382(6)
C15 C16 1.373(6)
C16 C17 1.394(5)
C17 C18 1.495(5)
C18 N2 1.339(5)
C18 C19 1.358(5)
C19 C20 1.423(5)
C20 O3 1.228(4)
C20 O4 1.342(4)
C21 O4 1.450(4)
C21 C22 1.474(6)
